data_4350197
loop_
_publ_author_name
'Lakshminarayanan, P. S.'
'Suresh, Eringathodi'
'Ghosh, Pradyut'

_publ_section_title
;
 Synthesis and characterization of a tripodal amide ligand and its binding
 with anions of different dimensionality.
;
_journal_issue 11
_journal_name_full 'Inorganic chemistry'
_journal_page_first 4372
_journal_page_last 4380
_journal_paper_doi 10.1021/ic052159o
_journal_volume 45
_journal_year 2006
_chemical_formula_sum 'C27 H28 N8 O12'
_chemical_formula_weight 656.57
_space_group_IT_number 2
_space_group_name_Hall '-P 1'
_space_group_name_H-M_alt 'P -1'
_symmetry_cell_setting triclinic
_symmetry_space_group_name_H-M 'P -1'
_atom_sites_solution_hydrogens geom
_atom_sites_solution_primary direct
_atom_sites_solution_secondary difmap
_audit_creation_method SHELXL-97
_cell_angle_alpha 71.7490(10)
_cell_angle_beta 80.784(2)
_cell_angle_gamma 74.304(2)
_cell_formula_units_Z 2
_cell_length_a 8.9077(7)
_cell_length_b 11.3308(10)
_cell_length_c 15.5060(13)
_cell_measurement_temperature 293(2)
_cell_volume 1426.0(2)
_computing_cell_refinement 'BRUKER SMART'
_computing_data_collection 'BRUKER SMART'
_computing_data_reduction 'BRUKER SAINT'
_computing_molecular_graphics 'ORTEP, PLATON'
_computing_structure_refinement 'SHELXL-97 (Sheldrick, 1997)'
_computing_structure_solution 'SHELXS-97 (Sheldrick, 1990)'
_diffrn_ambient_temperature 293(2)
_diffrn_measured_fraction_theta_full 0.884
_diffrn_measured_fraction_theta_max 0.884
_diffrn_measurement_device_type 'BRUKER SMART APEX CCD DIFFRACTOMETER'
_diffrn_measurement_method 'OMEGA-PHI SCAN'
_diffrn_radiation_monochromator graphite
_diffrn_radiation_source 'fine-focus sealed tube'
_diffrn_radiation_type MoK\a
_diffrn_radiation_wavelength 0.71073
_diffrn_reflns_av_R_equivalents 0.0154
_diffrn_reflns_av_sigmaI/netI 0.0385
_diffrn_reflns_limit_h_max 10
_diffrn_reflns_limit_h_min -11
_diffrn_reflns_limit_k_max 14
_diffrn_reflns_limit_k_min -14
_diffrn_reflns_limit_l_max 20
_diffrn_reflns_limit_l_min -20
_diffrn_reflns_number 8448
_diffrn_reflns_theta_full 28.24
_diffrn_reflns_theta_max 28.24
_diffrn_reflns_theta_min 1.39
_exptl_absorpt_coefficient_mu 0.123
_exptl_crystal_colour COLOURLES
_exptl_crystal_density_diffrn 1.529
_exptl_crystal_density_method 'not measured'
_exptl_crystal_description BLOCKS
_exptl_crystal_F_000 684
_exptl_crystal_size_max 0.40
_exptl_crystal_size_mid 0.32
_exptl_crystal_size_min 0.24
_refine_diff_density_max 0.359
_refine_diff_density_min -0.299
_refine_diff_density_rms 0.064
_refine_ls_extinction_method none
_refine_ls_goodness_of_fit_ref 1.066
_refine_ls_hydrogen_treatment mixed
_refine_ls_matrix_type full
_refine_ls_number_parameters 440
_refine_ls_number_reflns 6236
_refine_ls_number_restraints 0
_refine_ls_restrained_S_all 1.066
_refine_ls_R_factor_all 0.0564
_refine_ls_R_factor_gt 0.0461
_refine_ls_shift/su_max 0.000
_refine_ls_shift/su_mean 0.000
_refine_ls_structure_factor_coef Fsqd
_refine_ls_weighting_details 'calc w=1/[\s^2^(Fo^2^)+(0.0638P)^2^+0.8746P] where P=(Fo^2^+2Fc^2^)/3'
_refine_ls_weighting_scheme calc
_refine_ls_wR_factor_gt 0.1165
_refine_ls_wR_factor_ref 0.1364
_reflns_number_gt 5223
_reflns_number_total 6236
_reflns_threshold_expression >2sigma(I)
_cod_data_source_file ic052159osi20051220_025023.cif
_cod_data_source_block plaxnom
_cod_depositor_comments
;
The following automatic conversions were performed:

data item '_symmetry_cell_setting' value 'TRICLINIC' was changed to
'triclinic' in accordance with the
/home/saulius/struct/COD-crude-data/automatic-downloads/DataCite-retrospective/ACS/depositions/lib/dictionaries/cif_core.dic
dictionary named 'cif_core.dic' version 2.4.2 last updated on
2011-04-26.

Automatic conversion script
Id: cif_fix_values 6909 2019-04-08 15:41:33Z antanas 
;
_cod_database_code 4350197

loop_
_symmetry_equiv_pos_as_xyz
'x, y, z'
'-x, -y, -z'

loop_
_atom_site_label
_atom_site_type_symbol
_atom_site_fract_x
_atom_site_fract_y
_atom_site_fract_z
_atom_site_U_iso_or_equiv
_atom_site_adp_type
_atom_site_occupancy
_atom_site_symmetry_multiplicity
_atom_site_calc_flag
_atom_site_refinement_flags
O1 O -0.01056(16) 0.59018(13) 0.37720(9) 0.0221(3) Uani 1 1 d .
O4 O 0.32998(16) 0.59153(12) 0.17793(9) 0.0217(3) Uani 1 1 d .
O5 O 0.39940(16) 0.14505(12) 0.19889(9) 0.0221(3) Uani 1 1 d .
O6 O 0.59432(17) 0.04868(13) 0.12309(10) 0.0272(3) Uani 1 1 d .
N1 N 0.23164(18) 0.79644(14) 0.24962(10) 0.0173(3) Uani 1 1 d .
O9 O 0.67571(18) 0.04365(14) 0.31524(10) 0.0303(3) Uani 1 1 d .
N5 N 0.52190(19) 0.14183(15) 0.14934(11) 0.0197(3) Uani 1 1 d .
N3 N -0.07339(19) 0.14862(15) 0.38492(11) 0.0220(3) Uani 1 1 d .
N7 N 0.5524(2) 0.02086(16) 0.35669(11) 0.0244(4) Uani 1 1 d .
N4 N 0.5157(2) 0.69820(15) 0.10655(11) 0.0211(3) Uani 1 1 d .
N2 N -0.04719(19) 0.70464(14) 0.22978(11) 0.0193(3) Uani 1 1 d .
N6 N 0.3180(2) 0.55332(15) 0.40584(11) 0.0199(3) Uani 1 1 d .
C5 C -0.0585(2) 0.37357(17) 0.33701(13) 0.0189(4) Uani 1 1 d .
H5A H -0.1069 0.3813 0.3934 0.023 Uiso 1 1 calc R
C12 C 0.4610(2) 0.59239(17) 0.13677(12) 0.0182(4) Uani 1 1 d .
C4 C -0.0106(2) 0.47595(17) 0.27202(13) 0.0180(4) Uani 1 1 d .
C17 C 0.7949(2) 0.35543(19) 0.04801(13) 0.0224(4) Uani 1 1 d .
H17 H 0.8933 0.3528 0.0166 0.027 Uiso 1 1 calc R
C15 C 0.5877(2) 0.25548(17) 0.12105(12) 0.0184(4) Uani 1 1 d .
C7 C 0.0382(2) 0.24441(18) 0.23187(14) 0.0222(4) Uani 1 1 d .
H7 H 0.0549 0.1665 0.2194 0.027 Uiso 1 1 calc R
C13 C 0.5628(2) 0.47277(17) 0.11628(12) 0.0187(4) Uani 1 1 d .
C3 C -0.0250(2) 0.59568(17) 0.29791(13) 0.0183(4) Uani 1 1 d .
C23 C 0.4857(2) 0.23516(17) 0.37775(12) 0.0190(4) Uani 1 1 d .
H23 H 0.5774 0.2500 0.3428 0.023 Uiso 1 1 calc R
C14 C 0.5011(2) 0.36522(17) 0.14324(12) 0.0176(4) Uani 1 1 d .
H14 H 0.4035 0.3668 0.1756 0.021 Uiso 1 1 calc R
C16 C 0.7337(2) 0.24819(18) 0.07391(13) 0.0206(4) Uani 1 1 d .
H16 H 0.7894 0.1733 0.0600 0.025 Uiso 1 1 calc R
C27 C 0.2516(2) 0.30246(18) 0.46862(13) 0.0213(4) Uani 1 1 d .
H27 H 0.1859 0.3639 0.4943 0.026 Uiso 1 1 calc R
C6 C -0.0317(2) 0.25961(17) 0.31484(13) 0.0197(4) Uani 1 1 d .
C9 C 0.0583(2) 0.46270(17) 0.18735(13) 0.0187(4) Uani 1 1 d .
H9A H 0.0880 0.5318 0.1437 0.022 Uiso 1 1 calc R
C20 C 0.3491(2) 0.67542(17) 0.39918(13) 0.0206(4) Uani 1 1 d .
H20A H 0.4512 0.6800 0.3672 0.025 Uiso 1 1 calc R
H20B H 0.3509 0.6819 0.4599 0.025 Uiso 1 1 calc R
C1 C 0.0826(2) 0.88062(17) 0.20828(13) 0.0206(4) Uani 1 1 d .
H1A H 0.0975 0.8941 0.1429 0.025 Uiso 1 1 calc R
H1B H 0.0641 0.9633 0.2193 0.025 Uiso 1 1 calc R
C26 C 0.2158(2) 0.18487(18) 0.48493(13) 0.0227(4) Uani 1 1 d .
H26 H 0.1260 0.1684 0.5214 0.027 Uiso 1 1 calc R
C24 C 0.4455(2) 0.11946(17) 0.39503(13) 0.0198(4) Uani 1 1 d .
C19 C 0.2260(2) 0.78632(17) 0.34912(13) 0.0205(4) Uani 1 1 d .
H19A H 0.1233 0.7764 0.3777 0.025 Uiso 1 1 calc R
H19B H 0.2405 0.8652 0.3549 0.025 Uiso 1 1 calc R
C22 C 0.3854(2) 0.32839(17) 0.41405(12) 0.0180(4) Uani 1 1 d .
C18 C 0.7102(2) 0.46697(18) 0.06868(13) 0.0214(4) Uani 1 1 d .
H18 H 0.7523 0.5386 0.0506 0.026 Uiso 1 1 calc R
C25 C 0.3126(2) 0.09194(18) 0.44739(13) 0.0212(4) Uani 1 1 d .
H25 H 0.2884 0.0136 0.4573 0.025 Uiso 1 1 calc R
C11 C 0.4169(2) 0.82450(17) 0.10555(13) 0.0217(4) Uani 1 1 d .
H11A H 0.3224 0.8364 0.0771 0.026 Uiso 1 1 calc R
H11B H 0.4718 0.8885 0.0678 0.026 Uiso 1 1 calc R
C8 C 0.0832(2) 0.34718(18) 0.16746(13) 0.0227(4) Uani 1 1 d .
H8 H 0.1300 0.3391 0.1109 0.027 Uiso 1 1 calc R
C21 C 0.4338(2) 0.45247(17) 0.39532(13) 0.0198(4) Uani 1 1 d .
C2 C -0.0619(2) 0.82797(17) 0.24445(14) 0.0214(4) Uani 1 1 d .
H2A H -0.0814 0.8194 0.3092 0.026 Uiso 1 1 calc R
H2B H -0.1514 0.8884 0.2148 0.026 Uiso 1 1 calc R
C10 C 0.3702(2) 0.84852(18) 0.19849(13) 0.0215(4) Uani 1 1 d .
H10A H 0.4589 0.8099 0.2352 0.026 Uiso 1 1 calc R
H10B H 0.3455 0.9399 0.1904 0.026 Uiso 1 1 calc R
O10 O 0.16096(16) 0.28005(12) 0.93726(9) 0.0232(3) Uani 1 1 d .
N8 N 0.16779(19) 0.16725(15) 0.99178(11) 0.0192(3) Uani 1 1 d .
O12 O 0.07600(18) 0.10589(14) 0.98631(11) 0.0321(4) Uani 1 1 d .
O2 O -0.15201(18) 0.16580(14) 0.45458(10) 0.0294(3) Uani 1 1 d .
O7 O 0.57021(17) 0.45857(14) 0.37283(11) 0.0302(3) Uani 1 1 d .
O3 O -0.02567(18) 0.04315(13) 0.37085(11) 0.0307(3) Uani 1 1 d .
O11 O 0.26658(19) 0.12366(15) 1.04833(11) 0.0343(4) Uani 1 1 d .
O8 O 0.51291(19) -0.07905(13) 0.36778(11) 0.0323(4) Uani 1 1 d .
H2N H -0.070(3) 0.704(2) 0.1735(19) 0.036(7) Uiso 1 1 d .
H4N H 0.603(3) 0.695(2) 0.0855(17) 0.029(7) Uiso 1 1 d .
H6N H 0.226(3) 0.546(2) 0.4168(16) 0.027(6) Uiso 1 1 d .
H1N H 0.248(3) 0.716(3) 0.2393(18) 0.042(7) Uiso 1 1 d .

loop_
_atom_site_aniso_label
_atom_site_aniso_U_11
_atom_site_aniso_U_22
_atom_site_aniso_U_33
_atom_site_aniso_U_23
_atom_site_aniso_U_13
_atom_site_aniso_U_12
O1 0.0244(7) 0.0207(7) 0.0208(7) -0.0073(5) -0.0013(5) -0.0035(5)
O4 0.0216(7) 0.0167(6) 0.0287(7) -0.0105(5) 0.0040(5) -0.0066(5)
O5 0.0228(7) 0.0183(7) 0.0246(7) -0.0058(5) -0.0013(5) -0.0045(5)
O6 0.0308(8) 0.0183(7) 0.0341(8) -0.0134(6) -0.0009(6) -0.0024(6)
N1 0.0222(8) 0.0126(7) 0.0179(8) -0.0050(6) -0.0020(6) -0.0042(6)
O9 0.0265(8) 0.0296(8) 0.0324(8) -0.0131(6) -0.0030(6) 0.0029(6)
N5 0.0226(8) 0.0158(7) 0.0206(8) -0.0064(6) -0.0039(6) -0.0020(6)
N3 0.0211(8) 0.0193(8) 0.0255(8) -0.0040(6) -0.0036(7) -0.0062(6)
N7 0.0296(9) 0.0206(8) 0.0223(8) -0.0083(7) -0.0079(7) 0.0014(7)
N4 0.0222(9) 0.0170(8) 0.0240(8) -0.0069(6) 0.0036(7) -0.0064(7)
N2 0.0211(8) 0.0149(7) 0.0218(8) -0.0064(6) -0.0028(6) -0.0023(6)
N6 0.0198(9) 0.0158(8) 0.0231(8) -0.0058(6) -0.0013(6) -0.0027(6)
C5 0.0177(9) 0.0180(9) 0.0193(9) -0.0055(7) -0.0017(7) -0.0011(7)
C12 0.0215(9) 0.0168(9) 0.0174(9) -0.0059(7) -0.0025(7) -0.0050(7)
C4 0.0155(9) 0.0161(8) 0.0220(9) -0.0061(7) -0.0042(7) -0.0007(7)
C17 0.0168(9) 0.0270(10) 0.0224(9) -0.0080(8) 0.0020(7) -0.0045(8)
C15 0.0220(9) 0.0175(9) 0.0169(9) -0.0048(7) -0.0028(7) -0.0058(7)
C7 0.0256(10) 0.0162(9) 0.0264(10) -0.0084(7) -0.0043(8) -0.0036(7)
C13 0.0218(9) 0.0168(9) 0.0174(9) -0.0047(7) -0.0023(7) -0.0045(7)
C3 0.0160(9) 0.0174(9) 0.0206(9) -0.0069(7) -0.0004(7) -0.0015(7)
C23 0.0192(9) 0.0172(9) 0.0176(9) -0.0031(7) -0.0023(7) -0.0010(7)
C14 0.0183(9) 0.0171(9) 0.0178(9) -0.0056(7) -0.0009(7) -0.0041(7)
C16 0.0214(9) 0.0192(9) 0.0200(9) -0.0077(7) -0.0029(7) 0.0002(7)
C27 0.0213(9) 0.0210(9) 0.0184(9) -0.0036(7) -0.0010(7) -0.0026(7)
C6 0.0166(9) 0.0152(8) 0.0258(10) -0.0015(7) -0.0027(7) -0.0054(7)
C9 0.0175(9) 0.0167(8) 0.0214(9) -0.0041(7) -0.0033(7) -0.0040(7)
C20 0.0267(10) 0.0166(9) 0.0193(9) -0.0057(7) -0.0044(7) -0.0043(7)
C1 0.0258(10) 0.0111(8) 0.0237(9) -0.0028(7) -0.0065(8) -0.0022(7)
C26 0.0203(9) 0.0226(10) 0.0205(9) 0.0002(7) -0.0002(7) -0.0054(7)
C24 0.0217(9) 0.0143(8) 0.0208(9) -0.0046(7) -0.0061(7) 0.0019(7)
C19 0.0255(10) 0.0154(8) 0.0207(9) -0.0071(7) -0.0031(7) -0.0020(7)
C22 0.0192(9) 0.0149(8) 0.0170(9) -0.0017(7) -0.0035(7) -0.0015(7)
C18 0.0246(10) 0.0204(9) 0.0199(9) -0.0045(7) -0.0003(7) -0.0084(8)
C25 0.0261(10) 0.0171(9) 0.0199(9) 0.0001(7) -0.0067(7) -0.0076(7)
C11 0.0295(10) 0.0140(8) 0.0215(9) -0.0043(7) -0.0009(8) -0.0065(7)
C8 0.0256(10) 0.0218(9) 0.0205(9) -0.0086(7) -0.0013(7) -0.0026(8)
C21 0.0214(9) 0.0162(9) 0.0188(9) -0.0038(7) -0.0027(7) -0.0002(7)
C2 0.0226(10) 0.0131(8) 0.0263(10) -0.0074(7) -0.0041(8) 0.0026(7)
C10 0.0271(10) 0.0165(9) 0.0230(9) -0.0056(7) -0.0006(8) -0.0096(7)
O10 0.0275(7) 0.0161(6) 0.0242(7) -0.0003(5) -0.0028(6) -0.0081(5)
N8 0.0200(8) 0.0170(7) 0.0199(8) -0.0058(6) 0.0002(6) -0.0035(6)
O12 0.0333(9) 0.0253(8) 0.0412(9) -0.0064(7) -0.0037(7) -0.0157(7)
O2 0.0341(8) 0.0235(7) 0.0270(8) -0.0033(6) 0.0042(6) -0.0091(6)
O7 0.0206(7) 0.0207(7) 0.0457(9) -0.0074(6) 0.0016(6) -0.0037(6)
O3 0.0360(9) 0.0143(7) 0.0400(9) -0.0059(6) -0.0004(7) -0.0065(6)
O11 0.0424(9) 0.0288(8) 0.0297(8) -0.0009(6) -0.0168(7) -0.0057(7)
O8 0.0447(10) 0.0171(7) 0.0367(9) -0.0102(6) -0.0121(7) -0.0019(6)

loop_
_atom_type_symbol
_atom_type_description
_atom_type_scat_dispersion_real
_atom_type_scat_dispersion_imag
_atom_type_scat_source
C C 0.0033 0.0016 'International Tables Vol C Tables 4.2.6.8 and 6.1.1.4'
N N 0.0061 0.0033 'International Tables Vol C Tables 4.2.6.8 and 6.1.1.4'
O O 0.0106 0.0060 'International Tables Vol C Tables 4.2.6.8 and 6.1.1.4'
H H 0.0000 0.0000 'International Tables Vol C Tables 4.2.6.8 and 6.1.1.4'

loop_
_geom_angle_atom_site_label_1
_geom_angle_atom_site_label_2
_geom_angle_atom_site_label_3
_geom_angle
C19 N1 C10 109.88(14)
C19 N1 C1 111.73(14)
C10 N1 C1 109.80(14)
O5 N5 O6 124.01(16)
O5 N5 C15 118.05(15)
O6 N5 C15 117.93(16)
O2 N3 O3 123.58(17)
O2 N3 C6 118.46(16)
O3 N3 C6 117.95(16)
O8 N7 O9 123.90(17)
O8 N7 C24 118.12(17)
O9 N7 C24 117.98(16)
C12 N4 C11 122.46(17)
C3 N2 C2 122.02(16)
C21 N6 C20 121.91(17)
C6 C5 C4 117.82(17)
O4 C12 N4 122.16(17)
O4 C12 C13 120.22(16)
N4 C12 C13 117.59(17)
C9 C4 C5 119.93(17)
C9 C4 C3 121.44(17)
C5 C4 C3 118.49(17)
C16 C17 C18 120.44(18)
C16 C15 C14 122.69(17)
C16 C15 N5 118.60(16)
C14 C15 N5 118.71(16)
C6 C7 C8 118.69(17)
C14 C13 C18 119.26(17)
C14 C13 C12 117.14(17)
C18 C13 C12 123.53(17)
O1 C3 N2 123.68(17)
O1 C3 C4 120.43(16)
N2 C3 C4 115.84(16)
C24 C23 C22 118.28(18)
C15 C14 C13 118.78(17)
C15 C16 C17 118.14(17)
C22 C27 C26 120.20(18)
C7 C6 C5 122.97(17)
C7 C6 N3 118.71(16)
C5 C6 N3 118.26(17)
C8 C9 C4 120.66(17)
N6 C20 C19 111.44(16)
N1 C1 C2 114.81(15)
C25 C26 C27 120.74(18)
C25 C24 C23 123.18(17)
C25 C24 N7 118.75(17)
C23 C24 N7 118.05(17)
N1 C19 C20 113.21(15)
C23 C22 C27 119.80(17)
C23 C22 C21 117.01(17)
C27 C22 C21 123.11(16)
C17 C18 C13 120.69(18)
C24 C25 C26 117.76(17)
N4 C11 C10 115.31(16)
C7 C8 C9 119.92(18)
O7 C21 N6 123.29(18)
O7 C21 C22 121.01(16)
N6 C21 C22 115.69(17)
N2 C2 C1 112.91(15)
N1 C10 C11 113.95(15)
O12 N8 O11 122.10(16)
O12 N8 O10 119.32(16)
O11 N8 O10 118.58(16)

loop_
_geom_bond_atom_site_label_1
_geom_bond_atom_site_label_2
_geom_bond_distance
O1 C3 1.237(2)
O4 C12 1.239(2)
O5 N5 1.229(2)
O6 N5 1.230(2)
N1 C19 1.504(2)
N1 C10 1.513(2)
N1 C1 1.513(2)
O9 N7 1.229(2)
N5 C15 1.472(2)
N3 O2 1.229(2)
N3 O3 1.231(2)
N3 C6 1.472(2)
N7 O8 1.228(2)
N7 C24 1.472(2)
N4 C12 1.336(2)
N4 C11 1.460(2)
N2 C3 1.341(2)
N2 C2 1.453(2)
N6 C21 1.349(2)
N6 C20 1.453(2)
C5 C6 1.388(3)
C5 C4 1.393(3)
C12 C13 1.507(2)
C4 C9 1.392(3)
C4 C3 1.500(2)
C17 C16 1.385(3)
C17 C18 1.389(3)
C15 C16 1.381(3)
C15 C14 1.387(3)
C7 C6 1.377(3)
C7 C8 1.382(3)
C13 C14 1.390(3)
C13 C18 1.395(3)
C23 C24 1.386(3)
C23 C22 1.390(3)
C27 C22 1.390(3)
C27 C26 1.391(3)
C9 C8 1.390(3)
C20 C19 1.517(3)
C1 C2 1.517(3)
C26 C25 1.386(3)
C24 C25 1.375(3)
C22 C21 1.509(3)
C11 C10 1.522(3)
C21 O7 1.224(2)
O10 N8 1.284(2)
N8 O12 1.235(2)
N8 O11 1.236(2)
